data_7110604
loop_
_publ_author_name
'Ventrice, Tina'
'Campi, Eva M.'
'Roy Jackson, W.'
'Patti, Antonio F.'

_publ_section_title
;
 A new route to medium and large heterocyclic compounds
;
_journal_issue 16
_journal_name_full 'Chemical Communications'
_journal_page_first 1463
_journal_paper_doi 10.1039/a904168k
_journal_year 1999
_chemical_formula_moiety 'C24 H34 N2 O2 '
_chemical_formula_sum 'C24 H34 N2 O2'
_chemical_formula_weight 382.54
_space_group_IT_number 14
_symmetry_cell_setting monoclinic
_symmetry_Int_Tables_number 14
_symmetry_space_group_name_Hall '-P 2ybc'
_symmetry_space_group_name_H-M 'P 1 21/c 1'
_audit_creation_date 1999-06-07
_audit_creation_method 'by teXsan v1.8'
_cell_angle_alpha 90
_cell_angle_beta 101.075(1)
_cell_angle_gamma 90
_cell_formula_units_Z 2
_cell_length_a 9.2424(5)
_cell_length_b 5.0502(1)
_cell_length_c 23.455(1)
_cell_measurement_reflns_used 0
_cell_measurement_temperature 173(2)
_cell_measurement_theta_max 0.0
_cell_measurement_theta_min 0.0
_cell_volume 1074.40(8)
_diffrn_ambient_temperature 173(2)
_diffrn_measurement_device_type 'Nonius Kappa CCD'
_diffrn_radiation_detector CCD
_diffrn_radiation_monochromator graphite
_diffrn_radiation_source 'X-ray tube'
_diffrn_radiation_type 'Mo K\a'
_diffrn_radiation_wavelength 0.7107
_diffrn_reflns_av_R_equivalents 0.041
_diffrn_reflns_limit_h_max 12
_diffrn_reflns_limit_h_min 0
_diffrn_reflns_limit_k_max 6
_diffrn_reflns_limit_k_min 0
_diffrn_reflns_limit_l_max 30
_diffrn_reflns_limit_l_min -31
_diffrn_reflns_number 6885
_diffrn_reflns_reduction_process 'Lp corrections applied'
_diffrn_reflns_theta_max 28.27
_diffrn_reflns_theta_min 3.13
_diffrn_standards_decay_% 0.00
_diffrn_standards_interval_count 0
_diffrn_standards_number 0
_exptl_absorpt_coefficient_mu 0.075
_exptl_absorpt_correction_type none
_exptl_crystal_colour colourless
_exptl_crystal_density_diffrn 1.182
_exptl_crystal_density_meas ?
_exptl_crystal_description acicular
_exptl_crystal_F_000 416.00
_exptl_crystal_size_max 0.35
_exptl_crystal_size_mid 0.15
_exptl_crystal_size_min 0.10
_refine_diff_density_max 0.28
_refine_diff_density_min -0.33
_refine_ls_extinction_method none
_refine_ls_goodness_of_fit_ref 2.841
_refine_ls_hydrogen_treatment noref
_refine_ls_matrix_type full
_refine_ls_number_constraints 0
_refine_ls_number_parameters 127
_refine_ls_number_reflns 1511
_refine_ls_number_restraints 0
_refine_ls_R_factor_gt 0.0531
_refine_ls_shift/su_max 0.0000
_refine_ls_shift/su_mean 0.0000
_refine_ls_structure_factor_coef F
_refine_ls_weighting_details 'w = 1/[\s^2^(Fo)]'
_refine_ls_weighting_scheme sigma
_refine_ls_wR_factor_ref 0.0518
_reflns_number_gt 1511
_reflns_number_total 2820
_reflns_threshold_expression I>3.00\s(I)
_cod_data_source_file 904168ksup1.cif
_cod_data_source_block 6g
_cod_depositor_comments
;
The following automatic conversions were performed:

'_exptl_crystal_density_meas' value 'not measured' was changed to '?'
- the value is perceived as not measured.

Automatic conversion script
Id: cif_fix_values 3008 2015-01-20 13:52:24Z robertas 
;
_cod_original_cell_volume 1074.41(7)
_cod_original_sg_symbol_H-M 'P 21/c     '
_cod_original_formula_sum 'C24 H34 N2 O2 '
_cod_database_code 7110604

loop_
_symmetry_equiv_pos_as_xyz
'   +x,   +y,   +z'
'   -x,1/2+y,1/2-z'
'   -x,   -y,   -z'
'   +x,1/2-y,1/2+z'

loop_
_atom_site_label
_atom_site_fract_x
_atom_site_fract_y
_atom_site_fract_z
_atom_site_U_iso_or_equiv
_atom_site_occupancy
_atom_site_adp_type
_atom_site_calc_flag
O(5) 0.9823(2) 0.2112(3) 0.64119(7) 0.0435(5) 1.000 Uani d
N(12) 1.2332(2) 0.1190(3) 0.39960(7) 0.0244(5) 1.000 Uani d
C(1) 0.6245(2) 0.0290(3) 0.6714(1) 0.0306(6) 1.000 Uani d
C(2) 0.6125(2) 0.1961(4) 0.71747(9) 0.0322(6) 1.000 Uani d
C(3) 0.7244(2) 0.3693(3) 0.73817(9) 0.0321(6) 1.000 Uani d
C(4) 0.8493(2) 0.3798(3) 0.71380(9) 0.0291(6) 1.000 Uani d
C(4a) 0.8620(2) 0.2154(3) 0.66828(9) 0.0252(6) 1.000 Uani d
C(6) 1.1047(2) 0.3872(3) 0.66089(9) 0.0301(6) 1.000 Uani d
C(7) 1.2237(2) 0.3300(4) 0.62694(9) 0.0321(6) 1.000 Uani d
C(8) 1.1946(2) 0.4386(4) 0.5654(1) 0.0362(6) 1.000 Uani d
C(9) 1.2883(2) 0.3166(3) 0.52619(9) 0.0325(6) 1.000 Uani d
C(10) 1.2849(2) 0.4681(3) 0.46992(9) 0.0302(6) 1.000 Uani d
C(11) 1.3405(2) 0.3145(3) 0.42319(9) 0.0300(6) 1.000 Uani d
C(24a) 0.7475(2) 0.0369(3) 0.64628(9) 0.0267(6) 1.000 Uani d
H(1) 0.5472 -0.0917 0.6571 0.037 1.000 Uiso c
H(2) 0.5272 0.1900 0.7345 0.039 1.000 Uiso c
H(3) 0.7161 0.4835 0.7696 0.038 1.000 Uiso c
H(4) 0.9262 0.5005 0.7285 0.035 1.000 Uiso c
H(5) 1.0732 0.5657 0.6547 0.036 1.000 Uiso c
H(6) 1.1417 0.3593 0.7011 0.036 1.000 Uiso c
H(7) 1.3131 0.4051 0.6473 0.039 1.000 Uiso c
H(8) 1.2344 0.1433 0.6249 0.039 1.000 Uiso c
H(9) 1.0940 0.4078 0.5487 0.043 1.000 Uiso c
H(10) 1.2131 0.6238 0.5673 0.043 1.000 Uiso c
H(11) 1.3873 0.3099 0.5468 0.039 1.000 Uiso c
H(12) 1.2537 0.1418 0.5168 0.039 1.000 Uiso c
H(13) 1.1859 0.5190 0.4551 0.036 1.000 Uiso c
H(14) 1.3443 0.6218 0.4786 0.036 1.000 Uiso c
H(15) 1.4308 0.2300 0.4394 0.036 1.000 Uiso c
H(16) 1.3557 0.4320 0.3933 0.036 1.000 Uiso c
H(17) 1.1585 0.1050 0.4164 0.046 1.000 Uiso c

loop_
_atom_site_aniso_label
_atom_site_aniso_U_11
_atom_site_aniso_U_22
_atom_site_aniso_U_33
_atom_site_aniso_U_12
_atom_site_aniso_U_13
_atom_site_aniso_U_23
O(5) 0.038(1) 0.0505(8) 0.044(1) -0.0099(7) 0.0115(8) -0.0088(7)
N(12) 0.0223(9) 0.0285(8) 0.026(1) -0.0106(7) 0.0151(7) -0.0092(7)
C(1) 0.030(1) 0.028(1) 0.035(1) -0.0031(8) 0.008(1) 0.0013(9)
C(2) 0.030(1) 0.034(1) 0.035(1) 0.0017(9) 0.013(1) 0.000(1)
C(3) 0.032(1) 0.033(1) 0.032(1) 0.0027(9) 0.008(1) -0.0036(9)
C(4) 0.026(1) 0.031(1) 0.030(1) -0.0015(9) 0.004(1) -0.0016(9)
C(4a) 0.020(1) 0.033(1) 0.024(1) 0.0035(8) 0.0081(9) 0.0041(9)
C(6) 0.027(1) 0.032(1) 0.031(1) -0.0061(9) 0.002(1) -0.0012(9)
C(7) 0.026(1) 0.037(1) 0.032(1) -0.0032(9) 0.003(1) 0.0007(9)
C(8) 0.034(1) 0.039(1) 0.036(1) 0.0003(9) 0.008(1) 0.005(1)
C(9) 0.032(1) 0.031(1) 0.035(1) -0.0024(9) 0.006(1) 0.0008(9)
C(10) 0.030(1) 0.028(1) 0.033(1) -0.0033(8) 0.007(1) -0.0004(9)
C(11) 0.030(1) 0.027(1) 0.032(1) -0.0035(8) 0.006(1) 0.0012(9)
C(24a) 0.027(1) 0.026(1) 0.027(1) 0.0011(8) 0.005(1) 0.0027(8)

loop_
_atom_type_symbol
_atom_type_oxidation_number
_atom_type_number_in_cell
_atom_type_scat_dispersion_real
_atom_type_scat_dispersion_imag
_atom_type_scat_source
C 0 48 0.002 0.002
;International Tables for Crystallography
(1992, Vol. C, Tables 4.2.6.8 and 6.1.1.1)
;
H 0 68 0.000 0.000
;International Tables for Crystallography
(1992, Vol. C, Table 6.1.1.2)
;
N 0 4 0.004 0.003
;International Tables for Crystallography
(1992, Vol. C, Tables 4.2.6.8 and 6.1.1.1)
;
O 0 4 0.008 0.006
;International Tables for Crystallography
(1992, Vol. C, Tables 4.2.6.8 and 6.1.1.1)
;

loop_
_geom_angle_atom_site_label_1
_geom_angle_atom_site_label_2
_geom_angle_atom_site_label_3
_geom_angle
_geom_angle_site_symmetry_1
_geom_angle_site_symmetry_3
_geom_angle_publ_flag
C(4a) O(5) C(6) 119.6(2) . . yes
C(11) N(12) C(24a) 120.9(1) . 3_756 yes
C(11) N(12) H(17) 115.9 . . no
C(24a) N(12) H(17) 123.2 3_756 . no
C(2) C(1) C(24a) 120.6(2) . . yes
C(2) C(1) H(1) 119.7 . . no
C(24a) C(1) H(1) 119.7 . . no
C(1) C(2) C(3) 119.7(2) . . yes
C(1) C(2) H(2) 120.2 . . no
C(3) C(2) H(2) 120.2 . . no
C(2) C(3) C(4) 120.7(2) . . yes
C(2) C(3) H(3) 119.7 . . no
C(4) C(3) H(3) 119.7 . . no
C(3) C(4) C(4a) 120.0(2) . . yes
C(3) C(4) H(4) 120.0 . . no
C(4a) C(4) H(4) 120.0 . . no
O(5) C(4a) C(4) 124.2(2) . . yes
O(5) C(4a) C(24a) 115.8(2) . . yes
C(4) C(4a) C(24a) 120.0(2) . . yes
O(5) C(6) C(7) 108.7(2) . . yes
O(5) C(6) H(5) 109.7 . . no
O(5) C(6) H(6) 109.7 . . no
C(7) C(6) H(5) 109.7 . . no
C(7) C(6) H(6) 109.7 . . no
H(5) C(6) H(6) 109.5 . . no
C(6) C(7) C(8) 114.8(2) . . yes
C(6) C(7) H(7) 108.1 . . no
C(6) C(7) H(8) 108.1 . . no
C(8) C(7) H(7) 108.1 . . no
C(8) C(7) H(8) 108.1 . . no
H(7) C(7) H(8) 109.5 . . no
C(7) C(8) C(9) 114.4(2) . . yes
C(7) C(8) H(9) 108.2 . . no
C(7) C(8) H(10) 108.2 . . no
C(9) C(8) H(9) 108.2 . . no
C(9) C(8) H(10) 108.2 . . no
H(9) C(8) H(10) 109.5 . . no
C(8) C(9) C(10) 113.9(2) . . yes
C(8) C(9) H(11) 108.4 . . no
C(8) C(9) H(12) 108.3 . . no
C(10) C(9) H(11) 108.4 . . no
C(10) C(9) H(12) 108.4 . . no
H(11) C(9) H(12) 109.5 . . no
C(9) C(10) C(11) 114.7(1) . . yes
C(9) C(10) H(13) 108.2 . . no
C(9) C(10) H(14) 108.1 . . no
C(11) C(10) H(13) 108.1 . . no
C(11) C(10) H(14) 108.1 . . no
H(13) C(10) H(14) 109.5 . . no
N(12) C(11) C(10) 109.1(2) . . yes
N(12) C(11) H(15) 109.6 . . no
N(12) C(11) H(16) 109.6 . . no
C(10) C(11) H(15) 109.6 . . no
C(10) C(11) H(16) 109.6 . . no
H(15) C(11) H(16) 109.5 . . no
N(12) C(24a) C(1) 124.1(2) 3_756 . yes
N(12) C(24a) C(4a) 116.9(2) 3_756 . yes
C(1) C(24a) C(4a) 119.0(2) . . yes

loop_
_geom_bond_atom_site_label_1
_geom_bond_atom_site_label_2
_geom_bond_distance
_geom_bond_site_symmetry_2
_geom_bond_publ_flag
O(5) C(4a) 1.383(2) . yes
O(5) C(6) 1.443(2) . yes
N(12) C(11) 1.433(2) . yes
N(12) C(24a) 1.372(2) 3_756 yes
N(12) H(17) 0.86 . no
C(1) C(2) 1.393(3) . yes
C(1) C(24a) 1.377(3) . yes
C(1) H(1) 0.95 . no
C(2) C(3) 1.370(2) . yes
C(2) H(2) 0.95 . no
C(3) C(4) 1.384(2) . yes
C(3) H(3) 0.95 . no
C(4) C(4a) 1.375(3) . yes
C(4) H(4) 0.95 . no
C(4a) C(24a) 1.410(3) . yes
C(6) C(7) 1.504(3) . yes
C(6) H(5) 0.95 . no
C(6) H(6) 0.95 . no
C(7) C(8) 1.520(3) . yes
C(7) H(7) 0.95 . no
C(7) H(8) 0.95 . no
C(8) C(9) 1.510(3) . yes
C(8) H(9) 0.95 . no
C(8) H(10) 0.95 . no
C(9) C(10) 1.521(3) . yes
C(9) H(11) 0.95 . no
C(9) H(12) 0.95 . no
C(10) C(11) 1.511(3) . yes
C(10) H(13) 0.95 . no
C(10) H(14) 0.95 . no
C(11) H(15) 0.95 . no
C(11) H(16) 0.95 . no

loop_
_geom_torsion_atom_site_label_1
_geom_torsion_atom_site_label_2
_geom_torsion_atom_site_label_3
_geom_torsion_atom_site_label_4
_geom_torsion_site_symmetry_2
_geom_torsion_site_symmetry_3
_geom_torsion_site_symmetry_4
_geom_torsion
_geom_torsion_publ_flag
O(5) C(4a) C(4) C(3) . . . -179.9(2) no
O(5) C(4a) C(24a) N(12) . . 3_756 -0.6(3) no
O(5) C(4a) C(24a) C(1) . . . 179.6(2) no
O(5) C(6) C(7) C(8) . . . 76.5(2) no
N(12) C(11) C(10) C(9) . . . 73.0(2) no
N(12) C(24a) C(1) C(2) 3_756 3_756 3_756 179.3(2) no
N(12) C(24a) C(4a) C(4) 3_756 3_756 3_756 -179.3(2) no
C(1) C(2) C(3) C(4) . . . -0.1(3) no
C(1) C(24a) N(12) C(11) . 3_756 3_756 -3.0(3) no
C(1) C(24a) C(4a) C(4) . . . -0.5(3) no
C(2) C(1) C(24a) C(4a) . . . 0.5(3) no
C(2) C(3) C(4) C(4a) . . . 0.1(3) no
C(3) C(2) C(1) C(24a) . . . -0.2(3) no
C(3) C(4) C(4a) C(24a) . . . 0.2(3) no
C(4) C(4a) O(5) C(6) . . . 0.2(3) no
C(4a) O(5) C(6) C(7) . . . 176.3(2) no
C(4a) C(24a) N(12) C(11) . 3_756 3_756 177.2(2) no
C(6) O(5) C(4a) C(24a) . . . -179.9(2) no
C(6) C(7) C(8) C(9) . . . -162.9(2) no
C(7) C(8) C(9) C(10) . . . -166.4(2) no
C(8) C(9) C(10) C(11) . . . -163.5(2) no
C(10) C(11) N(12) C(24a) . . 3_756 175.9(2) no
